data_4327093
loop_
_publ_author_name
'Kevin Yurkerwich'
'Michael Yurkerwich'
'Gerard Parkin'

_publ_section_title
;
 Synthesis and Structural Characterization of
 Tris(2-mercapto-1-adamantylimidazolyl)hydroborato Complexes: A Sterically
 Demanding Tripodal [S3] Donor Ligand
;
_journal_name_full 'Inorganic Chemistry'
_journal_page_first 12284
_journal_page_last 12295
_journal_paper_doi 10.1021/ic201504d
_journal_volume 50
_journal_year 2011
_chemical_formula_sum 'C78 H104 B2 I4 In2 N12 S6'
_chemical_formula_weight 2160.95
_chemical_name_systematic
; 
 ? 
;
_space_group_IT_number 2
_symmetry_cell_setting triclinic
_symmetry_space_group_name_Hall '-P 1'
_symmetry_space_group_name_H-M 'P -1'
_atom_sites_solution_hydrogens geom
_atom_sites_solution_primary direct
_atom_sites_solution_secondary difmap
_audit_creation_method SHELXL-97
_cell_angle_alpha 98.6550(10)
_cell_angle_beta 91.3010(10)
_cell_angle_gamma 117.7600(10)
_cell_formula_units_Z 2
_cell_length_a 12.8374(6)
_cell_length_b 13.1735(6)
_cell_length_c 28.5606(16)
_cell_measurement_reflns_used 9734
_cell_measurement_temperature 125(2)
_cell_measurement_theta_max 32.33
_cell_measurement_theta_min 2.19
_cell_volume 4201.6(4)
_computing_cell_refinement 'Bruker SMART'
_computing_data_collection 'Bruker SMART'
_computing_data_reduction 'Bruker SAINT'
_computing_molecular_graphics 'Bruker SHELXTL'
_computing_publication_material 'Bruker SHELXTL'
_computing_structure_refinement 'SHELXL-97 (Sheldrick, 2008)'
_computing_structure_solution 'SHELXS-97 (Sheldrick, 2008)'
_diffrn_ambient_temperature 125(2)
_diffrn_measured_fraction_theta_full 0.999
_diffrn_measured_fraction_theta_max 0.999
_diffrn_measurement_device_type 'CCD area detector'
_diffrn_measurement_method 'phi and omega scans'
_diffrn_radiation_monochromator graphite
_diffrn_radiation_source 'fine-focus sealed tube'
_diffrn_radiation_type MoK\a
_diffrn_radiation_wavelength 0.71073
_diffrn_reflns_av_R_equivalents 0.0304
_diffrn_reflns_av_sigmaI/netI 0.0367
_diffrn_reflns_limit_h_max 17
_diffrn_reflns_limit_h_min -17
_diffrn_reflns_limit_k_max 17
_diffrn_reflns_limit_k_min -17
_diffrn_reflns_limit_l_max 38
_diffrn_reflns_limit_l_min -38
_diffrn_reflns_number 58814
_diffrn_reflns_theta_full 28.28
_diffrn_reflns_theta_max 28.28
_diffrn_reflns_theta_min 1.45
_exptl_absorpt_coefficient_mu 2.217
_exptl_absorpt_correction_T_max 0.8972
_exptl_absorpt_correction_T_min 0.8087
_exptl_absorpt_correction_type empirical
_exptl_absorpt_process_details sadabs
_exptl_crystal_colour COLORLESS
_exptl_crystal_density_diffrn 1.708
_exptl_crystal_description BLOCK
_exptl_crystal_F_000 2144
_exptl_crystal_size_max 0.10
_exptl_crystal_size_mid 0.05
_exptl_crystal_size_min 0.05
_refine_diff_density_max 3.221
_refine_diff_density_min -2.650
_refine_diff_density_rms 0.119
_refine_ls_extinction_method none
_refine_ls_goodness_of_fit_ref 1.054
_refine_ls_hydrogen_treatment mixed
_refine_ls_matrix_type full
_refine_ls_number_parameters 959
_refine_ls_number_reflns 20824
_refine_ls_number_restraints 149
_refine_ls_restrained_S_all 1.080
_refine_ls_R_factor_all 0.0541
_refine_ls_R_factor_gt 0.0376
_refine_ls_shift/su_max 0.009
_refine_ls_shift/su_mean 0.000
_refine_ls_structure_factor_coef Fsqd
_refine_ls_weighting_details 'calc w=1/[\s^2^(Fo^2^)+(0.0335P)^2^+10.3168P] where P=(Fo^2^+2Fc^2^)/3'
_refine_ls_weighting_scheme calc
_refine_ls_wR_factor_gt 0.0829
_refine_ls_wR_factor_ref 0.0900
_reflns_number_gt 16392
_reflns_number_total 20824
_reflns_threshold_expression >2sigma(I)
_cod_data_source_file ic201504d_si_002_05.cif
_cod_data_source_block kys10
_cod_database_code 4327093

loop_
_symmetry_equiv_pos_as_xyz
'x, y, z'
'-x, -y, -z'

loop_
_atom_site_label
_atom_site_type_symbol
_atom_site_fract_x
_atom_site_fract_y
_atom_site_fract_z
_atom_site_U_iso_or_equiv
_atom_site_adp_type
_atom_site_occupancy
_atom_site_symmetry_multiplicity
_atom_site_calc_flag
_atom_site_refinement_flags
_atom_site_disorder_assembly
_atom_site_disorder_group
In1 In -0.5000 0.0000 -1.0000 0.01358(7) Uani 1 2 d S . .
In2 In 2.0000 0.5000 -0.5000 0.01540(7) Uani 1 2 d S . .
In3 In 1.05199(2) 0.03957(2) -0.246961(10) 0.02483(7) Uani 1 1 d D . .
I1 I 0.8641(3) -0.0707(2) -0.31453(14) 0.0502(5) Uani 0.816(16) 1 d PD A 1
I2 I 1.24096(10) 0.17694(14) -0.28962(4) 0.0296(3) Uani 0.816(16) 1 d PD A 1
I3 I 1.0262(3) 0.18488(18) -0.17587(5) 0.0335(3) Uani 0.816(16) 1 d PD A 1
I4 I 1.08647(13) -0.12019(17) -0.20955(13) 0.0263(3) Uani 0.816(16) 1 d PD A 1
I5 I 0.8454(5) -0.0520(9) -0.3034(4) 0.0362(15) Uani 0.184(16) 1 d PD A 2
I6 I 1.2368(5) 0.1814(7) -0.2901(3) 0.044(2) Uani 0.184(16) 1 d PD A 2
I7 I 1.0123(14) 0.1791(8) -0.1781(3) 0.048(2) Uani 0.184(16) 1 d PD A 2
I8 I 1.0857(8) -0.1298(7) -0.2175(6) 0.039(2) Uani 0.184(16) 1 d PD A 2
S1 S -0.41367(7) -0.14990(7) -1.01582(3) 0.01495(16) Uani 1 1 d . . .
S2 S -0.30121(7) 0.16408(7) -1.02230(3) 0.01492(16) Uani 1 1 d . . .
S3 S -0.41565(8) 0.06347(8) -0.91001(3) 0.01584(17) Uani 1 1 d . . .
S4 S 1.85862(8) 0.52123(8) -0.56265(3) 0.0225(2) Uani 1 1 d . . .
S5 S 1.93957(8) 0.60075(8) -0.42776(3) 0.01975(18) Uani 1 1 d . . .
S6 S 2.17674(8) 0.70503(7) -0.50924(3) 0.01711(17) Uani 1 1 d . . .
B1 B -0.1621(3) 0.0709(3) -0.95016(14) 0.0160(8) Uani 1 1 d . . .
H1 H -0.073(4) 0.088(3) -0.9366(14) 0.019 Uiso 1 1 d . . .
B2 B 1.9700(4) 0.7988(4) -0.49961(18) 0.0256(10) Uani 1 1 d . . .
H2 H 1.960(4) 0.876(4) -0.4987(16) 0.031 Uiso 1 1 d . . .
C11 C -0.2733(3) -0.0725(3) -1.03231(12) 0.0140(6) Uani 1 1 d . . .
N11 N -0.1793(2) 0.0140(2) -1.00316(10) 0.0148(6) Uani 1 1 d . . .
N12 N -0.2362(2) -0.0886(2) -1.07595(10) 0.0148(6) Uani 1 1 d . . .
C12 C -0.0832(3) 0.0534(3) -1.02921(13) 0.0184(7) Uani 1 1 d . . .
H12A H -0.0057 0.1139 -1.0175 0.022 Uiso 1 1 calc R . .
C13 C -0.1172(3) -0.0079(3) -1.07365(14) 0.0200(7) Uani 1 1 d . . .
H13A H -0.0688 0.0021 -1.0990 0.024 Uiso 1 1 calc R . .
C14 C -0.3021(3) -0.1832(3) -1.11839(12) 0.0159(7) Uani 1 1 d . . .
C15 C -0.2223(3) -0.1652(3) -1.15895(13) 0.0224(8) Uani 1 1 d . . .
H15A H -0.1999 -0.0884 -1.1678 0.027 Uiso 1 1 calc R . .
H15B H -0.1489 -0.1661 -1.1481 0.027 Uiso 1 1 calc R . .
C16 C -0.2874(4) -0.2622(4) -1.20246(14) 0.0268(9) Uani 1 1 d . . .
H16A H -0.2344 -0.2494 -1.2285 0.032 Uiso 1 1 calc R . .
C17 C -0.3194(5) -0.3804(4) -1.18886(15) 0.0345(10) Uani 1 1 d . . .
H17A H -0.2465 -0.3825 -1.1783 0.041 Uiso 1 1 calc R . .
H17B H -0.3610 -0.4434 -1.2168 0.041 Uiso 1 1 calc R . .
C18 C -0.3995(4) -0.3989(4) -1.14846(15) 0.0329(10) Uani 1 1 d . . .
H18A H -0.4213 -0.4763 -1.1395 0.040 Uiso 1 1 calc R . .
C19 C -0.3335(4) -0.3021(3) -1.10518(14) 0.0236(8) Uani 1 1 d . . .
H19A H -0.2603 -0.3034 -1.0945 0.028 Uiso 1 1 calc R . .
H19B H -0.3839 -0.3152 -1.0787 0.028 Uiso 1 1 calc R . .
C20 C -0.4149(3) -0.1817(3) -1.13559(13) 0.0219(8) Uani 1 1 d . . .
H20A H -0.3946 -0.1049 -1.1440 0.026 Uiso 1 1 calc R . .
H20B H -0.4674 -0.1939 -1.1098 0.026 Uiso 1 1 calc R . .
N21 N -0.1568(2) 0.1927(2) -0.94373(10) 0.0145(6) Uani 1 1 d . . .
C21 C -0.3999(4) -0.2597(4) -1.21980(15) 0.0306(9) Uani 1 1 d . . .
H21A H -0.4421 -0.3220 -1.2479 0.037 Uiso 1 1 calc R . .
H21B H -0.3790 -0.1836 -1.2292 0.037 Uiso 1 1 calc R . .
N22 N -0.1637(3) 0.3533(3) -0.95128(11) 0.0173(6) Uani 1 1 d . . .
C22 C -0.5115(4) -0.3961(4) -1.16540(16) 0.0386(11) Uani 1 1 d . . .
H22A H -0.5643 -0.4093 -1.1397 0.046 Uiso 1 1 calc R . .
H22B H -0.5543 -0.4593 -1.1932 0.046 Uiso 1 1 calc R . .
C23 C -0.4796(4) -0.2783(4) -1.17923(15) 0.0311(9) Uani 1 1 d . . .
H23A H -0.5536 -0.2772 -1.1901 0.037 Uiso 1 1 calc R . .
N31 N -0.2497(3) -0.0123(2) -0.91978(10) 0.0152(6) Uani 1 1 d . . .
C31 C -0.2062(3) 0.2381(3) -0.97094(12) 0.0147(7) Uani 1 1 d . . .
N32 N -0.3868(3) -0.1078(3) -0.87497(10) 0.0165(6) Uani 1 1 d . . .
C32 C -0.0851(3) 0.2799(3) -0.90599(13) 0.0190(7) Uani 1 1 d . . .
H32A H -0.0406 0.2717 -0.8812 0.023 Uiso 1 1 calc R . .
C33 C -0.0895(3) 0.3781(3) -0.91061(13) 0.0203(7) Uani 1 1 d . . .
H33A H -0.0489 0.4513 -0.8897 0.024 Uiso 1 1 calc R . .
C34 C -0.1984(3) 0.4376(3) -0.96783(13) 0.0168(7) Uani 1 1 d . . .
C35 C -0.1291(4) 0.5585(3) -0.93598(14) 0.0237(8) Uani 1 1 d . . .
H35A H -0.0431 0.5886 -0.9379 0.028 Uiso 1 1 calc R . .
H35B H -0.1447 0.5527 -0.9024 0.028 Uiso 1 1 calc R . .
C36 C -0.1687(4) 0.6426(3) -0.95303(15) 0.0261(8) Uani 1 1 d . . .
H36A H -0.1233 0.7216 -0.9326 0.031 Uiso 1 1 calc R . .
C37 C -0.1458(3) 0.6517(3) -1.00463(15) 0.0244(8) Uani 1 1 d . . .
H37A H -0.0602 0.6827 -1.0076 0.029 Uiso 1 1 calc R . .
H37B H -0.1709 0.7060 -1.0151 0.029 Uiso 1 1 calc R . .
C38 C -0.2151(3) 0.5311(3) -1.03598(14) 0.0205(7) Uani 1 1 d . . .
H38A H -0.2004 0.5369 -1.0699 0.025 Uiso 1 1 calc R . .
C39 C -0.1727(3) 0.4495(3) -1.01951(13) 0.0172(7) Uani 1 1 d . . .
H39A H -0.2140 0.3718 -1.0404 0.021 Uiso 1 1 calc R . .
H39B H -0.0866 0.4815 -1.0218 0.021 Uiso 1 1 calc R . .
C40 C -0.3304(3) 0.3927(3) -0.96296(15) 0.0232(8) Uani 1 1 d . . .
H40A H -0.3449 0.3872 -0.9293 0.028 Uiso 1 1 calc R . .
H40B H -0.3765 0.3137 -0.9825 0.028 Uiso 1 1 calc R . .
N41 N 1.9823(3) 0.7594(3) -0.55191(12) 0.0227(7) Uani 1 1 d . . .
C41 C -0.3012(4) 0.5963(4) -0.94855(17) 0.0319(10) Uani 1 1 d . . .
H41A H -0.3163 0.5920 -0.9149 0.038 Uiso 1 1 calc R . .
H41B H -0.3272 0.6501 -0.9590 0.038 Uiso 1 1 calc R . .
C42 C -0.3481(3) 0.4833(3) -1.03129(16) 0.0268(9) Uani 1 1 d . . .
H42A H -0.3755 0.5354 -1.0423 0.032 Uiso 1 1 calc R . .
H42B H -0.3931 0.4050 -1.0515 0.032 Uiso 1 1 calc R . .
N42 N 1.9702(3) 0.6714(3) -0.62516(12) 0.0237(7) Uani 1 1 d . . .
C43 C -0.3710(3) 0.4753(3) -0.97940(16) 0.0268(9) Uani 1 1 d . . .
H43A H -0.4575 0.4448 -0.9764 0.032 Uiso 1 1 calc R . .
C51 C -0.3492(3) -0.0209(3) -0.90128(12) 0.0146(7) Uani 1 1 d . . .
N51 N 1.8563(3) 0.7092(3) -0.48132(14) 0.0306(8) Uani 1 1 d . . .
C52 C -0.2264(3) -0.0960(3) -0.90562(14) 0.0202(7) Uani 1 1 d . . .
H52A H -0.1621 -0.1097 -0.9138 0.024 Uiso 1 1 calc R . .
N52 N 1.7193(3) 0.5847(4) -0.44430(17) 0.0443(11) Uani 1 1 d . . .
C53 C -0.3098(3) -0.1548(3) -0.87829(13) 0.0200(7) Uani 1 1 d . . .
H53A H -0.3151 -0.2172 -0.8638 0.024 Uiso 1 1 calc R . .
C54 C -0.4867(3) -0.1436(3) -0.84402(13) 0.0196(7) Uani 1 1 d . . .
C55 C -0.4936(4) -0.2444(4) -0.82092(14) 0.0261(8) Uani 1 1 d . . .
H55A H -0.5062 -0.3109 -0.8460 0.031 Uiso 1 1 calc R . .
H55B H -0.4182 -0.2187 -0.8013 0.031 Uiso 1 1 calc R . .
C56 C -0.5960(4) -0.2828(4) -0.78967(16) 0.0349(10) Uani 1 1 d . . .
H56A H -0.5993 -0.3478 -0.7745 0.042 Uiso 1 1 calc R . .
C57 C -0.5743(5) -0.1796(4) -0.75056(16) 0.0398(11) Uani 1 1 d . . .
H57A H -0.4991 -0.1533 -0.7306 0.048 Uiso 1 1 calc R . .
H57B H -0.6393 -0.2037 -0.7298 0.048 Uiso 1 1 calc R . .
C58 C -0.5682(4) -0.0794(4) -0.77386(16) 0.0362(11) Uani 1 1 d . . .
H58A H -0.5551 -0.0123 -0.7485 0.043 Uiso 1 1 calc R . .
C59 C -0.4644(4) -0.0408(3) -0.80450(14) 0.0250(8) Uani 1 1 d . . .
H59A H -0.4574 0.0259 -0.8187 0.030 Uiso 1 1 calc R . .
H59B H -0.3896 -0.0156 -0.7845 0.030 Uiso 1 1 calc R . .
C60 C -0.6044(3) -0.1858(4) -0.87409(14) 0.0256(8) Uani 1 1 d . . .
H60A H -0.6177 -0.2519 -0.8995 0.031 Uiso 1 1 calc R . .
H60B H -0.6013 -0.1220 -0.8894 0.031 Uiso 1 1 calc R . .
N61 N 2.0828(3) 0.8385(3) -0.46529(12) 0.0215(7) Uani 1 1 d . . .
C61 C -0.7129(4) -0.3252(4) -0.81978(19) 0.0412(12) Uani 1 1 d . . .
H61A H -0.7789 -0.3507 -0.7995 0.049 Uiso 1 1 calc R . .
H61B H -0.7271 -0.3925 -0.8448 0.049 Uiso 1 1 calc R . .
N62 N 2.2510(3) 0.8761(3) -0.42812(11) 0.0220(7) Uani 1 1 d . . .
C62 C -0.6852(4) -0.1215(5) -0.80409(18) 0.0416(12) Uani 1 1 d . . .
H62A H -0.7508 -0.1454 -0.7837 0.050 Uiso 1 1 calc R . .
H62B H -0.6827 -0.0573 -0.8189 0.050 Uiso 1 1 calc R . .
C63 C -0.7067(4) -0.2247(4) -0.84278(17) 0.0369(11) Uani 1 1 d . . .
H63A H -0.7829 -0.2514 -0.8628 0.044 Uiso 1 1 calc R . .
C71 C 1.8357(4) 0.6328(4) -0.45167(15) 0.0264(9) Uani 1 1 d . . .
C72 C 1.7509(5) 0.7060(5) -0.4944(2) 0.0546(11) Uani 1 1 d U . .
H72A H 1.7399 0.7501 -0.5156 0.065 Uiso 1 1 calc R . .
C73 C 1.6665(6) 0.6297(5) -0.4722(2) 0.0558(11) Uani 1 1 d U . .
H73A H 1.5851 0.6099 -0.4750 0.067 Uiso 1 1 calc R . .
C74 C 1.6561(4) 0.5060(3) -0.40997(16) 0.0294(9) Uani 1 1 d DU . .
C75 C 1.5274(5) 0.4819(6) -0.4115(3) 0.073(2) Uani 1 1 d DU . .
H75A H 1.4876 0.4451 -0.4442 0.088 Uiso 1 1 calc R . .
H75B H 1.5249 0.5563 -0.4028 0.088 Uiso 1 1 calc R . .
C76 C 1.4619(5) 0.4005(4) -0.3766(2) 0.0554(16) Uani 1 1 d DU . .
H76A H 1.3787 0.3879 -0.3770 0.066 Uiso 1 1 calc R . .
C77 C 1.5258(5) 0.4577(5) -0.3269(2) 0.050 Uiso 1 1 d D . .
H77A H 1.4805 0.4111 -0.3033 0.060 Uiso 1 1 calc R . .
H77B H 1.5338 0.5369 -0.3185 0.060 Uiso 1 1 calc R . .
C78 C 1.6543(5) 0.4650(4) -0.3266(2) 0.050 Uiso 1 1 d D . .
H78A H 1.6965 0.4953 -0.2936 0.060 Uiso 1 1 calc R . .
C79 C 1.7133(5) 0.5593(5) -0.35917(18) 0.050 Uiso 1 1 d D . .
H79A H 1.7022 0.6280 -0.3477 0.060 Uiso 1 1 calc R . .
H79B H 1.7993 0.5853 -0.3579 0.060 Uiso 1 1 calc R . .
C80 C 1.6547(4) 0.3911(4) -0.42522(18) 0.0388(11) Uani 1 1 d DU . .
H80A H 1.7369 0.4031 -0.4237 0.047 Uiso 1 1 calc R . .
H80B H 1.6186 0.3582 -0.4586 0.047 Uiso 1 1 calc R . .
C81 C 1.4604(5) 0.2861(4) -0.3926(2) 0.0507(14) Uani 1 1 d DU . .
H81A H 1.4169 0.2500 -0.4248 0.061 Uiso 1 1 calc R . .
H81B H 1.4195 0.2323 -0.3704 0.061 Uiso 1 1 calc R . .
C82 C 1.6470(5) 0.3512(5) -0.34576(19) 0.050 Uiso 1 1 d D . .
H82A H 1.7278 0.3600 -0.3465 0.060 Uiso 1 1 calc R . .
H82B H 1.6045 0.2949 -0.3247 0.060 Uiso 1 1 calc R . .
C83 C 1.5854(5) 0.3066(5) -0.3935(2) 0.0615(18) Uani 1 1 d DU . .
H83A H 1.5834 0.2303 -0.4055 0.074 Uiso 1 1 calc R . .
C91 C 2.1696(3) 0.8084(3) -0.46639(13) 0.0186(7) Uani 1 1 d . . .
C92 C 2.1079(4) 0.9233(4) -0.42563(16) 0.0317(10) Uani 1 1 d . . .
H92A H 2.0604 0.9589 -0.4162 0.038 Uiso 1 1 calc R . .
C93 C 2.2108(4) 0.9465(4) -0.40279(16) 0.0334(10) Uani 1 1 d . . .
H93A H 2.2494 1.0015 -0.3743 0.040 Uiso 1 1 calc R . .
C94 C 2.3662(3) 0.8795(3) -0.41491(13) 0.0228(8) Uani 1 1 d . . .
C95 C 2.4304(4) 0.9708(4) -0.36923(15) 0.0363(11) Uani 1 1 d . . .
H95A H 2.4461 1.0489 -0.3746 0.044 Uiso 1 1 calc R . .
H95B H 2.3798 0.9510 -0.3429 0.044 Uiso 1 1 calc R . .
C96 C 2.5475(4) 0.9724(5) -0.35579(16) 0.0421(12) Uani 1 1 d . . .
H96A H 2.5882 1.0311 -0.3260 0.051 Uiso 1 1 calc R . .
C97 C 2.6271(4) 1.0060(5) -0.39554(17) 0.0456(13) Uani 1 1 d . . .
H97A H 2.7028 1.0073 -0.3868 0.055 Uiso 1 1 calc R . .
H97B H 2.6447 1.0849 -0.4006 0.055 Uiso 1 1 calc R . .
C98 C 2.5637(4) 0.9167(6) -0.44121(17) 0.0489(14) Uani 1 1 d . . .
H98A H 2.6153 0.9376 -0.4676 0.059 Uiso 1 1 calc R . .
C99 C 2.4469(4) 0.9165(4) -0.45456(14) 0.0309(9) Uani 1 1 d . . .
H99A H 2.4632 0.9954 -0.4590 0.037 Uiso 1 1 calc R . .
H99B H 2.4072 0.8616 -0.4849 0.037 Uiso 1 1 calc R . .
C100 C 2.3436(4) 0.7601(4) -0.40606(18) 0.0357(11) Uani 1 1 d . . .
H10A H 2.3029 0.7009 -0.4352 0.043 Uiso 1 1 calc R . .
H10B H 2.2919 0.7379 -0.3802 0.043 Uiso 1 1 calc R . .
C101 C 2.5236(5) 0.8529(5) -0.3469(2) 0.0558(16) Uani 1 1 d . . .
H10C H 2.5991 0.8542 -0.3378 0.067 Uiso 1 1 calc R . .
H10D H 2.4731 0.8316 -0.3206 0.067 Uiso 1 1 calc R . .
C102 C 2.5383(5) 0.7967(6) -0.4323(2) 0.067(2) Uani 1 1 d . . .
H10E H 2.4977 0.7380 -0.4616 0.080 Uiso 1 1 calc R . .
H10F H 2.6138 0.7969 -0.4242 0.080 Uiso 1 1 calc R . .
C103 C 2.4617(5) 0.7639(5) -0.3922(2) 0.0553(16) Uani 1 1 d . . .
H10G H 2.4465 0.6851 -0.3868 0.066 Uiso 1 1 calc R . .
C111 C 1.9402(3) 0.6542(3) -0.58023(14) 0.0218(8) Uani 1 1 d . . .
C112 C 2.0417(4) 0.8443(4) -0.57887(16) 0.0297(9) Uani 1 1 d . . .
H11A H 2.0808 0.9261 -0.5676 0.036 Uiso 1 1 calc R . .
C113 C 2.0344(4) 0.7909(4) -0.62362(16) 0.0300(9) Uani 1 1 d . . .
H11B H 2.0673 0.8282 -0.6496 0.036 Uiso 1 1 calc R . .
C114 C 1.9330(3) 0.5829(3) -0.67044(14) 0.0247(8) Uani 1 1 d . . .
C115 C 1.7979(4) 0.5248(4) -0.68141(15) 0.0302(9) Uani 1 1 d . . .
H11C H 1.7733 0.5845 -0.6847 0.036 Uiso 1 1 calc R . .
H11D H 1.7590 0.4854 -0.6550 0.036 Uiso 1 1 calc R . .
C116 C 1.7604(4) 0.4352(4) -0.72797(15) 0.0363(11) Uani 1 1 d . . .
H11E H 1.6723 0.3961 -0.7349 0.044 Uiso 1 1 calc R . .
C117 C 1.8177(4) 0.4970(5) -0.76943(16) 0.0402(11) Uani 1 1 d . . .
H11F H 1.7924 0.4396 -0.7996 0.048 Uiso 1 1 calc R . .
H11G H 1.7927 0.5563 -0.7731 0.048 Uiso 1 1 calc R . .
C118 C 1.9524(4) 0.5554(4) -0.75828(16) 0.0354(10) Uani 1 1 d . . .
H11H H 1.9907 0.5965 -0.7848 0.043 Uiso 1 1 calc R . .
C119 C 1.9901(4) 0.6447(4) -0.71189(15) 0.0305(9) Uani 1 1 d . . .
H11I H 1.9652 0.7042 -0.7152 0.037 Uiso 1 1 calc R . .
H11J H 2.0774 0.6847 -0.7051 0.037 Uiso 1 1 calc R . .
C120 C 1.9723(4) 0.4914(4) -0.66620(15) 0.0293(9) Uani 1 1 d . . .
H12B H 1.9369 0.4514 -0.6395 0.035 Uiso 1 1 calc R . .
H12C H 2.0595 0.5300 -0.6593 0.035 Uiso 1 1 calc R . .
C121 C 1.7988(4) 0.3432(4) -0.72318(17) 0.0409(12) Uani 1 1 d . . .
H12D H 1.7733 0.2852 -0.7531 0.049 Uiso 1 1 calc R . .
H12E H 1.7609 0.3020 -0.6971 0.049 Uiso 1 1 calc R . .
C122 C 1.9911(4) 0.4634(4) -0.75375(17) 0.0375(11) Uani 1 1 d . . .
H12F H 2.0784 0.5009 -0.7476 0.045 Uiso 1 1 calc R . .
H12G H 1.9662 0.4058 -0.7838 0.045 Uiso 1 1 calc R . .
C123 C 1.9338(4) 0.4018(4) -0.71255(16) 0.0362(10) Uani 1 1 d . . .
H12H H 1.9588 0.3415 -0.7092 0.043 Uiso 1 1 calc R . .

loop_
_atom_site_aniso_label
_atom_site_aniso_U_11
_atom_site_aniso_U_22
_atom_site_aniso_U_33
_atom_site_aniso_U_23
_atom_site_aniso_U_13
_atom_site_aniso_U_12
In1 0.01123(15) 0.01435(16) 0.01650(17) 0.00444(13) 0.00156(12) 0.00670(13)
In2 0.01720(17) 0.01416(16) 0.01649(17) 0.00406(13) 0.00191(13) 0.00842(14)
In3 0.01948(13) 0.02743(15) 0.02839(15) 0.01159(12) 0.00421(11) 0.00985(12)
I1 0.0290(5) 0.0437(5) 0.0634(7) 0.0283(5) -0.0142(6) 0.0008(4)
I2 0.0259(6) 0.0314(6) 0.0281(6) 0.0085(4) 0.0119(4) 0.0096(5)
I3 0.0467(6) 0.0425(6) 0.0303(6) 0.0170(4) 0.0166(3) 0.0332(5)
I4 0.0296(5) 0.0257(4) 0.0269(8) 0.0068(5) 0.0023(3) 0.0153(3)
I5 0.0176(11) 0.042(2) 0.042(2) 0.0247(15) -0.0069(12) 0.0046(10)
I6 0.034(3) 0.033(3) 0.076(5) 0.023(2) 0.029(3) 0.022(3)
I7 0.047(3) 0.042(3) 0.074(5) 0.036(3) 0.033(3) 0.0284(19)
I8 0.060(3) 0.040(3) 0.026(3) 0.0012(17) 0.0006(14) 0.034(2)
S1 0.0112(4) 0.0136(4) 0.0199(4) 0.0036(3) 0.0037(3) 0.0055(3)
S2 0.0132(4) 0.0136(4) 0.0178(4) 0.0048(3) 0.0003(3) 0.0058(3)
S3 0.0176(4) 0.0186(4) 0.0163(4) 0.0055(3) 0.0028(3) 0.0119(3)
S4 0.0201(4) 0.0185(4) 0.0253(5) 0.0115(4) -0.0031(4) 0.0042(4)
S5 0.0239(5) 0.0213(4) 0.0185(4) 0.0054(3) 0.0048(4) 0.0138(4)
S6 0.0175(4) 0.0152(4) 0.0180(4) 0.0009(3) 0.0029(3) 0.0079(3)
B1 0.0145(18) 0.0156(18) 0.0182(19) 0.0033(15) -0.0004(15) 0.0075(15)
B2 0.023(2) 0.022(2) 0.040(3) 0.0139(19) 0.0083(19) 0.0144(19)
C11 0.0114(15) 0.0129(15) 0.0200(17) 0.0060(13) 0.0033(13) 0.0066(13)
N11 0.0129(14) 0.0135(14) 0.0194(15) 0.0048(11) 0.0027(11) 0.0068(11)
N12 0.0130(14) 0.0153(14) 0.0164(14) 0.0037(11) 0.0042(11) 0.0068(12)
C12 0.0115(16) 0.0177(17) 0.0247(19) 0.0058(14) 0.0042(14) 0.0052(14)
C13 0.0123(16) 0.0227(18) 0.0246(19) 0.0061(15) 0.0065(14) 0.0072(15)
C14 0.0173(17) 0.0146(16) 0.0156(17) 0.0036(13) 0.0032(13) 0.0073(14)
C15 0.0235(19) 0.026(2) 0.0161(18) 0.0037(15) 0.0060(15) 0.0105(16)
C16 0.030(2) 0.030(2) 0.0204(19) 0.0051(16) 0.0074(16) 0.0136(18)
C17 0.056(3) 0.030(2) 0.025(2) -0.0024(17) 0.007(2) 0.028(2)
C18 0.057(3) 0.0172(19) 0.022(2) 0.0042(16) 0.009(2) 0.015(2)
C19 0.037(2) 0.0170(18) 0.0216(19) 0.0048(15) 0.0038(16) 0.0159(17)
C20 0.0225(19) 0.028(2) 0.0198(18) 0.0028(15) 0.0011(15) 0.0164(17)
N21 0.0134(14) 0.0117(13) 0.0171(14) 0.0023(11) 0.0007(11) 0.0050(11)
C21 0.036(2) 0.033(2) 0.021(2) 0.0009(17) -0.0021(17) 0.016(2)
N22 0.0161(14) 0.0143(14) 0.0209(15) 0.0036(12) 0.0012(12) 0.0067(12)
C22 0.033(2) 0.032(2) 0.028(2) -0.0051(19) 0.0052(19) 0.000(2)
C23 0.024(2) 0.042(3) 0.024(2) -0.0024(18) -0.0036(17) 0.0152(19)
N31 0.0153(14) 0.0162(14) 0.0169(14) 0.0043(11) 0.0008(11) 0.0093(12)
C31 0.0132(16) 0.0140(16) 0.0184(17) 0.0050(13) 0.0035(13) 0.0070(13)
N32 0.0181(15) 0.0161(14) 0.0175(15) 0.0062(12) 0.0024(12) 0.0091(12)
C32 0.0188(18) 0.0194(18) 0.0172(17) 0.0009(14) -0.0027(14) 0.0086(15)
C33 0.0240(19) 0.0160(17) 0.0186(18) 0.0002(14) -0.0015(15) 0.0086(15)
C34 0.0152(17) 0.0134(16) 0.0242(18) 0.0069(14) 0.0034(14) 0.0078(14)
C35 0.031(2) 0.0162(18) 0.026(2) 0.0041(15) -0.0003(16) 0.0126(16)
C36 0.030(2) 0.0131(17) 0.036(2) 0.0035(16) 0.0026(17) 0.0117(16)
C37 0.0199(19) 0.0146(17) 0.040(2) 0.0123(16) 0.0022(16) 0.0068(15)
C38 0.0185(18) 0.0188(18) 0.027(2) 0.0104(15) 0.0017(15) 0.0091(15)
C39 0.0111(16) 0.0162(17) 0.0255(19) 0.0072(14) 0.0037(14) 0.0064(14)
C40 0.0196(18) 0.0176(18) 0.038(2) 0.0114(16) 0.0138(16) 0.0110(15)
N41 0.0186(16) 0.0185(15) 0.0314(18) 0.0121(13) 0.0006(13) 0.0069(13)
C41 0.037(2) 0.025(2) 0.044(3) 0.0091(19) 0.013(2) 0.0218(19)
C42 0.0182(19) 0.0193(19) 0.046(3) 0.0085(17) -0.0031(17) 0.0108(16)
N42 0.0218(16) 0.0230(16) 0.0257(17) 0.0132(14) -0.0006(13) 0.0077(14)
C43 0.0168(18) 0.0190(18) 0.052(3) 0.0126(18) 0.0103(17) 0.0123(16)
C51 0.0170(17) 0.0134(16) 0.0143(16) 0.0024(13) -0.0017(13) 0.0081(14)
N51 0.0228(18) 0.0324(19) 0.048(2) 0.0222(17) 0.0106(16) 0.0177(16)
C52 0.0223(18) 0.0192(18) 0.0263(19) 0.0061(15) 0.0015(15) 0.0154(15)
N52 0.027(2) 0.048(2) 0.081(3) 0.043(2) 0.028(2) 0.0262(19)
C53 0.0237(19) 0.0183(17) 0.0238(19) 0.0075(14) 0.0018(15) 0.0137(15)
C54 0.0208(18) 0.0212(18) 0.0181(18) 0.0088(14) 0.0038(14) 0.0094(15)
C55 0.033(2) 0.026(2) 0.025(2) 0.0139(16) 0.0055(17) 0.0146(18)
C56 0.042(3) 0.034(2) 0.035(2) 0.025(2) 0.016(2) 0.017(2)
C57 0.052(3) 0.047(3) 0.028(2) 0.023(2) 0.018(2) 0.025(2)
C58 0.050(3) 0.042(3) 0.026(2) 0.0151(19) 0.020(2) 0.027(2)
C59 0.035(2) 0.025(2) 0.0185(18) 0.0069(15) 0.0077(16) 0.0157(18)
C60 0.0207(19) 0.029(2) 0.024(2) 0.0128(16) 0.0013(15) 0.0077(17)
N61 0.0229(16) 0.0173(15) 0.0263(17) 0.0039(13) 0.0061(13) 0.0110(13)
C61 0.032(2) 0.039(3) 0.049(3) 0.025(2) 0.015(2) 0.009(2)
N62 0.0222(16) 0.0190(15) 0.0196(16) -0.0015(12) 0.0041(13) 0.0068(13)
C62 0.041(3) 0.054(3) 0.050(3) 0.034(3) 0.031(2) 0.031(2)
C63 0.022(2) 0.047(3) 0.043(3) 0.027(2) 0.0105(19) 0.012(2)
C71 0.026(2) 0.025(2) 0.037(2) 0.0158(17) 0.0133(17) 0.0158(17)
C72 0.0534(13) 0.0555(13) 0.0590(13) 0.0163(8) 0.0052(8) 0.0276(9)
C73 0.0540(13) 0.0565(13) 0.0603(13) 0.0160(8) 0.0053(8) 0.0276(9)
C74 0.026(2) 0.023(2) 0.044(3) 0.0141(18) 0.0188(19) 0.0129(17)
C75 0.041(3) 0.064(4) 0.145(7) 0.064(4) 0.056(4) 0.035(3)
C76 0.040(3) 0.039(3) 0.089(4) 0.022(3) 0.044(3) 0.016(2)
C80 0.040(3) 0.023(2) 0.052(3) 0.007(2) 0.028(2) 0.013(2)
C81 0.046(3) 0.032(3) 0.064(4) 0.016(2) 0.034(3) 0.007(2)
C83 0.053(3) 0.039(3) 0.109(5) 0.044(3) 0.042(4) 0.025(3)
C91 0.0191(18) 0.0138(16) 0.0209(18) 0.0051(14) 0.0034(14) 0.0055(14)
C92 0.033(2) 0.023(2) 0.038(2) -0.0027(18) 0.0107(19) 0.0149(18)
C93 0.036(2) 0.025(2) 0.030(2) -0.0073(17) 0.0073(19) 0.0102(19)
C94 0.0195(18) 0.0225(19) 0.0182(18) 0.0032(15) 0.0010(14) 0.0035(15)
C95 0.032(2) 0.037(2) 0.019(2) -0.0052(18) -0.0017(17) 0.002(2)
C96 0.028(2) 0.051(3) 0.022(2) 0.004(2) -0.0073(18) 0.000(2)
C97 0.023(2) 0.055(3) 0.036(3) 0.011(2) -0.0041(19) -0.001(2)
C98 0.023(2) 0.083(4) 0.028(2) 0.001(3) 0.0008(19) 0.018(3)
C99 0.020(2) 0.042(3) 0.021(2) 0.0055(18) 0.0023(16) 0.0065(18)
C100 0.027(2) 0.029(2) 0.043(3) 0.015(2) -0.0093(19) 0.0045(18)
C101 0.035(3) 0.062(4) 0.052(3) 0.024(3) -0.015(2) 0.004(3)
C102 0.044(3) 0.093(5) 0.067(4) -0.021(4) -0.028(3) 0.047(4)
C103 0.045(3) 0.039(3) 0.074(4) 0.010(3) -0.027(3) 0.015(2)
C111 0.0151(17) 0.0200(18) 0.030(2) 0.0135(16) -0.0018(15) 0.0059(15)
C112 0.025(2) 0.024(2) 0.039(2) 0.0166(18) 0.0019(18) 0.0077(17)
C113 0.026(2) 0.026(2) 0.037(2) 0.0188(18) 0.0032(18) 0.0079(17)
C114 0.0220(19) 0.025(2) 0.023(2) 0.0108(16) -0.0019(15) 0.0062(16)
C115 0.025(2) 0.036(2) 0.023(2) 0.0098(18) -0.0031(16) 0.0085(18)
C116 0.025(2) 0.045(3) 0.025(2) 0.0053(19) -0.0057(17) 0.005(2)
C117 0.041(3) 0.053(3) 0.025(2) 0.015(2) -0.002(2) 0.019(2)
C118 0.038(3) 0.041(3) 0.028(2) 0.019(2) 0.0054(19) 0.015(2)
C119 0.029(2) 0.031(2) 0.031(2) 0.0168(18) 0.0033(18) 0.0108(18)
C120 0.028(2) 0.033(2) 0.028(2) 0.0130(18) -0.0009(17) 0.0142(18)
C121 0.044(3) 0.034(2) 0.027(2) 0.0076(19) 0.000(2) 0.003(2)
C122 0.041(3) 0.045(3) 0.031(2) 0.014(2) 0.009(2) 0.022(2)
C123 0.046(3) 0.038(3) 0.029(2) 0.0131(19) 0.005(2) 0.022(2)

loop_
_atom_type_symbol
_atom_type_description
_atom_type_scat_dispersion_real
_atom_type_scat_dispersion_imag
_atom_type_scat_source
C C 0.0033 0.0016 'International Tables Vol C Tables 4.2.6.8 and 6.1.1.4'
H H 0.0000 0.0000 'International Tables Vol C Tables 4.2.6.8 and 6.1.1.4'
B B 0.0013 0.0007 'International Tables Vol C Tables 4.2.6.8 and 6.1.1.4'
N N 0.0061 0.0033 'International Tables Vol C Tables 4.2.6.8 and 6.1.1.4'
S S 0.1246 0.1234 'International Tables Vol C Tables 4.2.6.8 and 6.1.1.4'
In In -0.7276 1.3100 'International Tables Vol C Tables 4.2.6.8 and 6.1.1.4'
I I -0.4742 1.8119 'International Tables Vol C Tables 4.2.6.8 and 6.1.1.4'

loop_
_geom_angle_atom_site_label_1
_geom_angle_atom_site_label_2
_geom_angle_atom_site_label_3
_geom_angle
_geom_angle_site_symmetry_1
_geom_angle_site_symmetry_3
S3 In1 S3 180.00(4) . 2_453
S3 In1 S2 89.67(3) . 2_453
S3 In1 S2 90.33(3) 2_453 2_453
S3 In1 S2 90.33(3) . .
S3 In1 S2 89.67(3) 2_453 .
S2 In1 S2 179.998(1) 2_453 .
S3 In1 S1 87.70(3) . 2_453
S3 In1 S1 92.30(3) 2_453 2_453
S2 In1 S1 89.36(3) 2_453 2_453
S2 In1 S1 90.64(3) . 2_453
S3 In1 S1 92.30(3) . .
S3 In1 S1 87.69(3) 2_453 .
S2 In1 S1 90.64(3) 2_453 .
S2 In1 S1 89.36(3) . .
S1 In1 S1 180.000(1) 2_453 .
S5 In2 S5 180.00(4) 2_964 .
S5 In2 S6 89.64(3) 2_964 .
S5 In2 S6 90.36(3) . .
S5 In2 S6 90.36(3) 2_964 2_964
S5 In2 S6 89.64(3) . 2_964
S6 In2 S6 179.999(1) . 2_964
S5 In2 S4 86.98(3) 2_964 .
S5 In2 S4 93.02(3) . .
S6 In2 S4 90.67(3) . .
S6 In2 S4 89.32(3) 2_964 .
S5 In2 S4 93.02(3) 2_964 2_964
S5 In2 S4 86.98(3) . 2_964
S6 In2 S4 89.33(3) . 2_964
S6 In2 S4 90.68(3) 2_964 2_964
S4 In2 S4 179.998(1) . 2_964
I4 In3 I8 5.1(4) . .
I4 In3 I5 113.8(2) . .
I8 In3 I5 111.2(3) . .
I4 In3 I7 110.4(3) . .
I8 In3 I7 115.5(4) . .
I5 In3 I7 99.0(6) . .
I4 In3 I1 109.46(6) . .
I8 In3 I1 106.1(3) . .
I5 In3 I1 10.7(2) . .
I7 In3 I1 109.7(4) . .
I4 In3 I6 114.2(2) . .
I8 In3 I6 112.2(3) . .
I5 In3 I6 111.4(2) . .
I7 In3 I6 106.8(3) . .
I1 In3 I6 106.20(18) . .
I4 In3 I3 109.16(10) . .
I8 In3 I3 114.3(4) . .
I5 In3 I3 102.4(4) . .
I7 In3 I3 3.5(4) . .
I1 In3 I3 113.07(17) . .
I6 In3 I3 104.8(2) . .
I4 In3 I2 112.11(6) . .
I8 In3 I2 110.2(2) . .
I5 In3 I2 112.61(16) . .
I7 In3 I2 108.0(3) . .
I1 In3 I2 107.08(8) . .
I6 In3 I2 2.1(3) . .
I3 In3 I2 105.95(6) . .
C11 S1 In1 106.22(11) . .
C31 S2 In1 108.58(12) . .
C51 S3 In1 105.47(12) . .
C111 S4 In2 107.04(13) . .
C71 S5 In2 105.63(15) . .
C91 S6 In2 106.70(12) . .
H1 B1 N11 105(2) . .
H1 B1 N31 106(2) . .
N11 B1 N31 113.0(3) . .
H1 B1 N21 105(2) . .
N11 B1 N21 112.4(3) . .
N31 B1 N21 113.9(3) . .
H2 B2 N41 106(2) . .
H2 B2 N61 105(2) . .
N41 B2 N61 113.6(3) . .
H2 B2 N51 106(2) . .
N41 B2 N51 113.1(4) . .
N61 B2 N51 112.4(3) . .
N11 C11 N12 108.0(3) . .
N11 C11 S1 125.2(3) . .
N12 C11 S1 126.8(3) . .
C11 N11 C12 107.9(3) . .
C11 N11 B1 133.5(3) . .
C12 N11 B1 118.6(3) . .
C11 N12 C13 107.8(3) . .
C11 N12 C14 128.7(3) . .
C13 N12 C14 123.2(3) . .
C13 C12 N11 108.7(3) . .
C12 C13 N12 107.6(3) . .
N12 C14 C20 111.1(3) . .
N12 C14 C19 109.4(3) . .
C20 C14 C19 109.8(3) . .
N12 C14 C15 109.3(3) . .
C20 C14 C15 109.0(3) . .
C19 C14 C15 108.2(3) . .
C16 C15 C14 110.1(3) . .
C17 C16 C21 110.0(4) . .
C17 C16 C15 109.4(3) . .
C21 C16 C15 109.7(3) . .
C16 C17 C18 109.0(3) . .
C22 C18 C19 109.9(4) . .
C22 C18 C17 109.2(4) . .
C19 C18 C17 109.5(4) . .
C18 C19 C14 109.7(3) . .
C14 C20 C23 109.9(3) . .
C31 N21 C32 108.1(3) . .
C31 N21 B1 131.8(3) . .
C32 N21 B1 120.0(3) . .
C16 C21 C23 108.6(3) . .
C31 N22 C33 108.2(3) . .
C31 N22 C34 126.9(3) . .
C33 N22 C34 124.7(3) . .
C18 C22 C23 110.0(4) . .
C22 C23 C20 108.9(3) . .
C22 C23 C21 109.4(4) . .
C20 C23 C21 110.3(4) . .
C51 N31 C52 108.1(3) . .
C51 N31 B1 133.5(3) . .
C52 N31 B1 118.3(3) . .
N21 C31 N22 107.8(3) . .
N21 C31 S2 125.6(3) . .
N22 C31 S2 126.6(3) . .
C51 N32 C53 107.9(3) . .
C51 N32 C54 128.2(3) . .
C53 N32 C54 123.8(3) . .
C33 C32 N21 108.2(3) . .
C32 C33 N22 107.7(3) . .
N22 C34 C40 107.8(3) . .
N22 C34 C39 111.2(3) . .
C40 C34 C39 110.8(3) . .
N22 C34 C35 110.1(3) . .
C40 C34 C35 108.3(3) . .
C39 C34 C35 108.6(3) . .
C34 C35 C36 109.0(3) . .
C37 C36 C41 109.5(4) . .
C37 C36 C35 110.4(3) . .
C41 C36 C35 109.1(3) . .
C36 C37 C38 109.5(3) . .
C37 C38 C39 108.6(3) . .
C37 C38 C42 109.6(3) . .
C39 C38 C42 109.9(3) . .
C34 C39 C38 109.7(3) . .
C34 C40 C43 110.2(3) . .
C111 N41 C112 108.3(3) . .
C111 N41 B2 133.2(3) . .
C112 N41 B2 118.3(3) . .
C43 C41 C36 109.5(3) . .
C43 C42 C38 109.8(3) . .
C111 N42 C113 107.6(3) . .
C111 N42 C114 128.7(3) . .
C113 N42 C114 123.4(3) . .
C42 C43 C41 109.3(3) . .
C42 C43 C40 109.2(3) . .
C41 C43 C40 109.4(4) . .
N31 C51 N32 107.8(3) . .
N31 C51 S3 125.5(3) . .
N32 C51 S3 126.6(3) . .
C71 N51 C72 108.3(4) . .
C71 N51 B2 133.7(3) . .
C72 N51 B2 117.8(4) . .
C53 C52 N31 108.5(3) . .
C71 N52 C73 107.3(4) . .
C71 N52 C74 128.8(4) . .
C73 N52 C74 123.7(4) . .
C52 C53 N32 107.6(3) . .
N32 C54 C60 110.2(3) . .
N32 C54 C59 110.1(3) . .
C60 C54 C59 110.3(3) . .
N32 C54 C55 109.0(3) . .
C60 C54 C55 108.5(3) . .
C59 C54 C55 108.7(3) . .
C56 C55 C54 109.7(3) . .
C61 C56 C57 110.1(4) . .
C61 C56 C55 110.2(4) . .
C57 C56 C55 109.2(4) . .
C56 C57 C58 109.0(4) . .
C62 C58 C59 111.0(4) . .
C62 C58 C57 109.0(4) . .
C59 C58 C57 109.0(4) . .
C54 C59 C58 108.9(3) . .
C54 C60 C63 110.3(3) . .
C91 N61 C92 108.7(3) . .
C91 N61 B2 132.4(3) . .
C92 N61 B2 118.8(3) . .
C56 C61 C63 108.6(4) . .
C91 N62 C93 108.1(3) . .
C91 N62 C94 128.0(3) . .
C93 N62 C94 123.9(3) . .
C63 C62 C58 109.8(4) . .
C62 C63 C60 108.9(4) . .
C62 C63 C61 109.7(4) . .
C60 C63 C61 109.7(4) . .
N51 C71 N52 108.3(4) . .
N51 C71 S5 125.6(3) . .
N52 C71 S5 126.1(3) . .
C73 C72 N51 108.2(5) . .
C72 C73 N52 107.9(5) . .
N52 C74 C80 108.7(3) . .
N52 C74 C79 112.0(4) . .
C80 C74 C79 110.5(4) . .
N52 C74 C75 110.0(4) . .
C80 C74 C75 107.4(4) . .
C79 C74 C75 108.1(5) . .
C74 C75 C76 110.3(5) . .
C81 C76 C77 111.5(5) . .
C81 C76 C75 108.2(4) . .
C77 C76 C75 108.6(5) . .
C76 C77 C78 107.9(4) . .
C82 C78 C79 113.8(5) . .
C82 C78 C77 111.9(5) . .
C79 C78 C77 99.5(4) . .
C74 C79 C78 109.0(4) . .
C74 C80 C83 110.5(4) . .
C76 C81 C83 109.0(4) . .
C83 C82 C78 110.7(5) . .
C82 C83 C81 110.2(5) . .
C82 C83 C80 108.4(5) . .
C81 C83 C80 113.0(5) . .
N61 C91 N62 107.4(3) . .
N61 C91 S6 125.7(3) . .
N62 C91 S6 126.9(3) . .
C93 C92 N61 108.1(4) . .
C92 C93 N62 107.7(4) . .
N62 C94 C100 109.6(3) . .
N62 C94 C99 109.9(3) . .
C100 C94 C99 110.8(4) . .
N62 C94 C95 110.1(3) . .
C100 C94 C95 109.0(4) . .
C99 C94 C95 107.4(3) . .
C96 C95 C94 109.5(4) . .
C101 C96 C97 109.9(5) . .
C101 C96 C95 109.9(4) . .
C97 C96 C95 110.0(4) . .
C96 C97 C98 108.8(4) . .
C102 C98 C97 108.6(5) . .
C102 C98 C99 109.8(4) . .
C97 C98 C99 109.3(4) . .
C94 C99 C98 109.4(4) . .
C94 C100 C103 109.6(4) . .
C103 C101 C96 108.9(4) . .
C103 C102 C98 110.6(5) . .
C102 C103 C101 109.9(5) . .
C102 C103 C100 108.8(4) . .
C101 C103 C100 110.1(5) . .
N41 C111 N42 108.1(3) . .
N41 C111 S4 125.4(3) . .
N42 C111 S4 126.5(3) . .
C113 C112 N41 108.2(4) . .
C112 C113 N42 107.8(4) . .
N42 C114 C120 110.8(3) . .
N42 C114 C115 109.1(3) . .
C120 C114 C115 110.5(3) . .
N42 C114 C119 109.4(3) . .
C120 C114 C119 108.7(3) . .
C115 C114 C119 108.3(3) . .
C114 C115 C116 108.9(4) . .
C121 C116 C115 110.1(4) . .
C121 C116 C117 109.3(4) . .
C115 C116 C117 109.9(4) . .
C118 C117 C116 108.3(4) . .
C122 C118 C119 110.2(4) . .
C122 C118 C117 110.0(4) . .
C119 C118 C117 109.4(4) . .
C118 C119 C114 109.9(3) . .
C114 C120 C123 110.3(3) . .
C116 C121 C123 109.8(4) . .
C118 C122 C123 109.0(4) . .
C120 C123 C121 109.3(4) . .
C120 C123 C122 109.6(4) . .
C121 C123 C122 108.9(4) . .

loop_
_geom_bond_atom_site_label_1
_geom_bond_atom_site_label_2
_geom_bond_distance
_geom_bond_site_symmetry_2
In1 S3 2.6194(9) .
In1 S3 2.6195(9) 2_453
In1 S2 2.6344(9) 2_453
In1 S2 2.6344(9) .
In1 S1 2.6691(8) 2_453
In1 S1 2.6692(8) .
In2 S5 2.6130(9) 2_964
In2 S5 2.6130(9) .
In2 S6 2.6544(9) .
In2 S6 2.6544(9) 2_964
In2 S4 2.6552(9) .
In2 S4 2.6552(9) 2_964
In3 I4 2.6999(5) .
In3 I8 2.7061(8) .
In3 I5 2.7071(8) .
In3 I7 2.7078(8) .
In3 I1 2.7081(5) .
In3 I6 2.7083(8) .
In3 I3 2.7109(5) .
In3 I2 2.7116(4) .
S1 C11 1.726(3) .
S2 C31 1.723(4) .
S3 C51 1.727(3) .
S4 C111 1.731(4) .
S5 C71 1.730(4) .
S6 C91 1.726(4) .
B1 H1 1.11(4) .
B1 N11 1.546(5) .
B1 N31 1.549(5) .
B1 N21 1.556(5) .
B2 H2 1.08(5) .
B2 N41 1.542(6) .
B2 N61 1.551(6) .
B2 N51 1.553(6) .
C11 N11 1.355(4) .
C11 N12 1.367(4) .
N11 C12 1.381(4) .
N12 C13 1.389(4) .
N12 C14 1.501(4) .
C12 C13 1.338(5) .
C14 C20 1.529(5) .
C14 C19 1.535(5) .
C14 C15 1.536(5) .
C15 C16 1.535(5) .
C16 C17 1.529(6) .
C16 C21 1.533(6) .
C17 C18 1.534(6) .
C18 C22 1.525(7) .
C18 C19 1.531(6) .
C20 C23 1.534(6) .
N21 C31 1.354(4) .
N21 C32 1.388(4) .
C21 C23 1.535(6) .
N22 C31 1.370(4) .
N22 C33 1.382(5) .
N22 C34 1.504(4) .
C22 C23 1.527(7) .
N31 C51 1.355(4) .
N31 C52 1.380(4) .
N32 C51 1.368(4) .
N32 C53 1.388(4) .
N32 C54 1.504(5) .
C32 C33 1.347(5) .
C34 C40 1.531(5) .
C34 C39 1.535(5) .
C34 C35 1.538(5) .
C35 C36 1.548(5) .
C36 C37 1.521(6) .
C36 C41 1.534(6) .
C37 C38 1.529(5) .
C38 C39 1.535(5) .
C38 C42 1.538(5) .
C40 C43 1.531(5) .
N41 C111 1.347(5) .
N41 C112 1.384(5) .
C41 C43 1.528(6) .
C42 C43 1.527(6) .
N42 C111 1.369(5) .
N42 C113 1.389(5) .
N42 C114 1.503(5) .
N51 C71 1.348(5) .
N51 C72 1.375(7) .
C52 C53 1.343(5) .
N52 C71 1.361(5) .
N52 C73 1.392(7) .
N52 C74 1.501(5) .
C54 C60 1.531(5) .
C54 C59 1.534(5) .
C54 C55 1.537(5) .
C55 C56 1.533(6) .
C56 C61 1.523(7) .
C56 C57 1.533(7) .
C57 C58 1.536(6) .
C58 C62 1.526(7) .
C58 C59 1.535(6) .
C60 C63 1.533(6) .
N61 C91 1.345(5) .
N61 C92 1.379(5) .
C61 C63 1.536(6) .
N62 C91 1.367(5) .
N62 C93 1.382(5) .
N62 C94 1.496(5) .
C62 C63 1.526(7) .
C72 C73 1.340(8) .
C74 C80 1.504(5) .
C74 C79 1.517(6) .
C74 C75 1.528(6) .
C75 C76 1.540(7) .
C76 C81 1.498(7) .
C76 C77 1.518(7) .
C77 C78 1.607(7) .
C78 C82 1.476(6) .
C78 C79 1.577(4) .
C80 C83 1.507(6) .
C81 C83 1.500(7) .
C82 C83 1.451(7) .
C92 C93 1.338(6) .
C94 C100 1.523(6) .
C94 C99 1.530(5) .
C94 C95 1.544(5) .
C95 C96 1.532(7) .
C96 C101 1.520(8) .
C96 C97 1.520(7) .
C97 C98 1.531(7) .
C98 C102 1.523(9) .
C98 C99 1.538(6) .
C100 C103 1.534(7) .
C101 C103 1.519(8) .
C102 C103 1.507(9) .
C112 C113 1.341(6) .
C114 C120 1.525(6) .
C114 C115 1.536(6) .
C114 C119 1.541(5) .
C115 C116 1.537(6) .
C116 C121 1.527(7) .
C116 C117 1.542(6) .
C117 C118 1.532(7) .
C118 C122 1.529(7) .
C118 C119 1.531(6) .
C120 C123 1.532(6) .
C121 C123 1.533(7) .
C122 C123 1.534(6) .
